data_4001966
loop_
_publ_author_name
'Yao, Jinlei'
'Wang, Peng'
'Mozharivskyj, Yurij'

_publ_section_title
;
 Tuning Magnetic and Structural Transitions through Valence Electron
 Concentration in the Giant Magnetocaloric Gd5--xEuxGe4Phases
;
_journal_issue 3
_journal_name_full 'Chemistry of Materials'
_journal_page_first 552
_journal_paper_doi 10.1021/cm203148e
_journal_volume 24
_journal_year 2012
_chemical_formula_sum 'Eu0.25 Gd4.75 Ge4'
_chemical_formula_weight 1075.29
_chemical_name_systematic
; 
 ? 
;
_space_group_IT_number 62
_symmetry_cell_setting orthorhombic
_symmetry_space_group_name_Hall '-P 2ac 2n'
_symmetry_space_group_name_H-M 'P n m a'
_atom_sites_solution_primary direct
_atom_sites_solution_secondary difmap
_audit_creation_method SHELXL-97
_cell_angle_alpha 90.00
_cell_angle_beta 90.00
_cell_angle_gamma 90.00
_cell_formula_units_Z 4
_cell_length_a 7.5434(2)
_cell_length_b 14.8260(3)
_cell_length_c 7.8284(2)
_cell_measurement_reflns_used 3746
_cell_measurement_temperature 94(2)
_cell_measurement_theta_max 45.31
_cell_measurement_theta_min 2.75
_cell_volume 875.52(4)
_computing_cell_refinement SMART
_computing_data_collection SMART
_computing_data_reduction SAINT
_computing_publication_material 'SHELXL-97 (Sheldrick, 1997)'
_computing_structure_refinement 'SHELXL-97 (Sheldrick, 1997)'
_computing_structure_solution 'SHELXS-97 (Sheldrick, 1990)'
_diffrn_ambient_temperature 94(2)
_diffrn_measured_fraction_theta_full 0.995
_diffrn_measured_fraction_theta_max 0.995
_diffrn_measurement_device_type 'Bruker SMART APEX II'
_diffrn_measurement_method 'omega scan'
_diffrn_radiation_monochromator graphite
_diffrn_radiation_source 'fine-focus sealed tube'
_diffrn_radiation_type MoK\a
_diffrn_radiation_wavelength 0.71073
_diffrn_reflns_av_R_equivalents 0.0789
_diffrn_reflns_av_sigmaI/netI 0.0535
_diffrn_reflns_limit_h_max 14
_diffrn_reflns_limit_h_min -15
_diffrn_reflns_limit_k_max 29
_diffrn_reflns_limit_k_min -26
_diffrn_reflns_limit_l_max 15
_diffrn_reflns_limit_l_min -14
_diffrn_reflns_number 28168
_diffrn_reflns_theta_full 45.31
_diffrn_reflns_theta_max 45.31
_diffrn_reflns_theta_min 2.75
_exptl_absorpt_coefficient_mu 50.619
_exptl_absorpt_correction_T_max 0.18815
_exptl_absorpt_correction_T_min 0.08774
_exptl_absorpt_correction_type numerical
_exptl_absorpt_process_details 'SADABS (Sheldrick, 2003)'
_exptl_crystal_colour metallic
_exptl_crystal_density_diffrn 8.158
_exptl_crystal_density_method 'not measured'
_exptl_crystal_description block
_exptl_crystal_F_000 1791
_exptl_crystal_size_max 0.150
_exptl_crystal_size_mid 0.131
_exptl_crystal_size_min 0.117
_refine_diff_density_max 5.908
_refine_diff_density_min -3.408
_refine_diff_density_rms 0.793
_refine_ls_extinction_coef 0.00165(7)
_refine_ls_extinction_expression Fc^*^=kFc[1+0.001xFc^2^\l^3^/sin(2\q)]^-1/4^
_refine_ls_extinction_method SHELXL
_refine_ls_goodness_of_fit_ref 1.029
_refine_ls_matrix_type full
_refine_ls_number_parameters 47
_refine_ls_number_reflns 3746
_refine_ls_number_restraints 0
_refine_ls_restrained_S_all 1.029
_refine_ls_R_factor_all 0.0503
_refine_ls_R_factor_gt 0.0353
_refine_ls_shift/su_max 0.001
_refine_ls_shift/su_mean 0.000
_refine_ls_structure_factor_coef Fsqd
_refine_ls_weighting_details 'calc w=1/[\s^2^(Fo^2^)+(0.0270P)^2^+0.0000P] where P=(Fo^2^+2Fc^2^)/3'
_refine_ls_weighting_scheme calc
_refine_ls_wR_factor_gt 0.0675
_refine_ls_wR_factor_ref 0.0721
_reflns_number_gt 3001
_reflns_number_total 3746
_reflns_threshold_expression >2sigma(I)
_cod_data_source_file Gd4.75Eu0.25Ge4-94K.cif
_cod_data_source_block pnma
_cod_depositor_comments
;
The following automatic conversions were performed:

'_symmetry_cell_setting' value 'Orthorhombic' changed to
'orthorhombic' according to
/usr/data/users/saulius/automatic-downloads/retrospective/ACS/lib/dictionaries/cif_core.dic
dictionary named 'cif_core.dic' version 2.4.2 from 2011-04-26.

Automatic conversion script
Id: cif_fix_values 2281 2013-09-26 08:29:07Z andrius 
;
_cod_original_sg_symbol_H-M Pnma
_cod_database_code 4001966

loop_
_symmetry_equiv_pos_as_xyz
'x, y, z'
'-x+1/2, -y, z+1/2'
'-x, y+1/2, -z'
'x+1/2, -y+1/2, -z+1/2'
'-x, -y, -z'
'x-1/2, y, -z-1/2'
'x, -y-1/2, z'
'-x-1/2, y-1/2, z-1/2'

loop_
_atom_site_label
_atom_site_type_symbol
_atom_site_fract_x
_atom_site_fract_y
_atom_site_fract_z
_atom_site_U_iso_or_equiv
_atom_site_adp_type
_atom_site_occupancy
_atom_site_symmetry_multiplicity
_atom_site_calc_flag
_atom_site_refinement_flags
Gd1 Gd 0.01880(3) 0.595984(15) 0.18157(3) 0.00400(4) Uani 0.95 1 d P
Eu1 Eu 0.01880(3) 0.595984(15) 0.18157(3) 0.00400(4) Uani 0.05 1 d P
Gd2 Gd 0.32252(3) 0.122547(15) 0.17506(3) 0.00332(4) Uani 0.95 1 d P
Eu2 Eu 0.32252(3) 0.122547(15) 0.17506(3) 0.00332(4) Uani 0.05 1 d P
Gd3 Gd 0.15213(4) 0.2500 0.50984(4) 0.00326(5) Uani 0.95 2 d SP
Eu3 Eu 0.15213(4) 0.2500 0.50984(4) 0.00326(5) Uani 0.05 2 d SP
Ge1 Ge 0.15628(6) 0.04075(4) 0.46938(6) 0.00488(8) Uani 1 1 d .
Ge2 Ge 0.02475(9) 0.2500 0.10554(9) 0.00442(11) Uani 1 2 d S
Ge3 Ge 0.27295(9) 0.2500 0.86924(9) 0.00431(10) Uani 1 2 d S

loop_
_atom_site_aniso_label
_atom_site_aniso_U_11
_atom_site_aniso_U_22
_atom_site_aniso_U_33
_atom_site_aniso_U_23
_atom_site_aniso_U_13
_atom_site_aniso_U_12
Gd1 0.00449(7) 0.00285(8) 0.00467(8) 0.00043(6) 0.00051(5) 0.00062(5)
Eu1 0.00449(7) 0.00285(8) 0.00467(8) 0.00043(6) 0.00051(5) 0.00062(5)
Gd2 0.00423(7) 0.00164(7) 0.00408(8) -0.00007(6) 0.00022(5) 0.00015(5)
Eu2 0.00423(7) 0.00164(7) 0.00408(8) -0.00007(6) 0.00022(5) 0.00015(5)
Gd3 0.00364(9) 0.00183(10) 0.00433(10) 0.000 0.00006(7) 0.000
Eu3 0.00364(9) 0.00183(10) 0.00433(10) 0.000 0.00006(7) 0.000
Ge1 0.00607(16) 0.00303(17) 0.00553(17) 0.00108(15) -0.00075(14) -0.00074(13)
Ge2 0.0043(2) 0.0029(2) 0.0061(2) 0.000 0.00052(18) 0.000
Ge3 0.0048(2) 0.0029(2) 0.0052(2) 0.000 -0.00026(19) 0.000

loop_
_atom_type_symbol
_atom_type_description
_atom_type_scat_dispersion_real
_atom_type_scat_dispersion_imag
_atom_type_scat_source
Ge Ge 0.1547 1.8001 'International Tables Vol C Tables 4.2.6.8 and 6.1.1.4'
Eu Eu -0.1578 3.6682 'International Tables Vol C Tables 4.2.6.8 and 6.1.1.4'
Gd Gd -0.1653 3.9035 'International Tables Vol C Tables 4.2.6.8 and 6.1.1.4'

loop_
_geom_angle_atom_site_label_1
_geom_angle_atom_site_label_2
_geom_angle_atom_site_label_3
_geom_angle
_geom_angle_site_symmetry_1
_geom_angle_site_symmetry_3
Ge1 Gd1 Ge3 92.736(17) 8_665 2_564
Ge1 Gd1 Ge1 137.375(18) 8_665 3_556
Ge3 Gd1 Ge1 89.594(16) 2_564 3_556
Ge1 Gd1 Ge3 132.261(17) 8_665 5_566
Ge3 Gd1 Ge3 83.284(11) 2_564 5_566
Ge1 Gd1 Ge3 90.287(16) 3_556 5_566
Ge1 Gd1 Ge1 87.326(8) 8_665 7_565
Ge3 Gd1 Ge1 88.231(14) 2_564 7_565
Ge1 Gd1 Ge1 50.190(16) 3_556 7_565
Ge3 Gd1 Ge1 139.690(17) 5_566 7_565
Ge1 Gd1 Ge2 83.858(16) 8_665 5_565
Ge3 Gd1 Ge2 82.058(15) 2_564 5_565
Ge1 Gd1 Ge2 138.456(16) 3_556 5_565
Ge3 Gd1 Ge2 48.427(17) 5_566 5_565
Ge1 Gd1 Ge2 166.533(17) 7_565 5_565
Ge1 Gd1 Eu3 145.650(13) 8_665 5_566
Ge3 Gd1 Eu3 52.957(13) 2_564 5_566
Ge1 Gd1 Eu3 54.966(11) 3_556 5_566
Ge3 Gd1 Eu3 51.521(14) 5_566 5_566
Ge1 Gd1 Eu3 92.626(11) 7_565 5_566
Ge2 Gd1 Eu3 88.962(12) 5_565 5_566
Ge1 Gd1 Gd3 145.650(13) 8_665 5_566
Ge3 Gd1 Gd3 52.957(13) 2_564 5_566
Ge1 Gd1 Gd3 54.966(11) 3_556 5_566
Ge3 Gd1 Gd3 51.521(14) 5_566 5_566
Ge1 Gd1 Gd3 92.626(11) 7_565 5_566
Ge2 Gd1 Gd3 88.962(12) 5_565 5_566
Eu3 Gd1 Gd3 0.000(11) 5_566 5_566
Ge1 Gd1 Eu3 54.688(11) 8_665 2_564
Ge3 Gd1 Eu3 51.189(14) 2_564 2_564
Ge1 Gd1 Eu3 140.616(12) 3_556 2_564
Ge3 Gd1 Eu3 88.588(12) 5_566 2_564
Ge1 Gd1 Eu3 115.918(12) 7_565 2_564
Ge2 Gd1 Eu3 50.616(13) 5_565 2_564
Eu3 Gd1 Eu3 95.470(7) 5_566 2_564
Gd3 Gd1 Eu3 95.470(7) 5_566 2_564
Ge1 Gd1 Gd3 54.688(11) 8_665 2_564
Ge3 Gd1 Gd3 51.189(14) 2_564 2_564
Ge1 Gd1 Gd3 140.616(12) 3_556 2_564
Ge3 Gd1 Gd3 88.588(12) 5_566 2_564
Ge1 Gd1 Gd3 115.918(12) 7_565 2_564
Ge2 Gd1 Gd3 50.616(13) 5_565 2_564
Eu3 Gd1 Gd3 95.470(7) 5_566 2_564
Gd3 Gd1 Gd3 95.470(7) 5_566 2_564
Eu3 Gd1 Gd3 0.000(9) 2_564 2_564
Ge1 Gd1 Gd2 104.332(12) 8_665 4_455
Ge3 Gd1 Gd2 133.571(13) 2_564 4_455
Ge1 Gd1 Gd2 49.174(10) 3_556 4_455
Ge3 Gd1 Gd2 112.593(12) 5_566 4_455
Ge1 Gd1 Gd2 50.802(10) 7_565 4_455
Ge2 Gd1 Gd2 141.655(13) 5_565 4_455
Eu3 Gd1 Gd2 102.041(7) 5_566 4_455
Gd3 Gd1 Gd2 102.041(7) 5_566 4_455
Eu3 Gd1 Gd2 158.103(8) 2_564 4_455
Gd3 Gd1 Gd2 158.103(8) 2_564 4_455
Ge1 Gd1 Eu2 104.332(12) 8_665 4_455
Ge3 Gd1 Eu2 133.571(13) 2_564 4_455
Ge1 Gd1 Eu2 49.174(10) 3_556 4_455
Ge3 Gd1 Eu2 112.593(12) 5_566 4_455
Ge1 Gd1 Eu2 50.802(10) 7_565 4_455
Ge2 Gd1 Eu2 141.655(13) 5_565 4_455
Eu3 Gd1 Eu2 102.041(7) 5_566 4_455
Gd3 Gd1 Eu2 102.041(7) 5_566 4_455
Eu3 Gd1 Eu2 158.103(8) 2_564 4_455
Gd3 Gd1 Eu2 158.103(8) 2_564 4_455
Gd2 Gd1 Eu2 0.000(8) 4_455 4_455
Ge1 Gd2 Ge1 96.649(9) . 2_554
Ge1 Gd2 Ge2 91.649(17) . 6_656
Ge1 Gd2 Ge2 145.014(16) 2_554 6_656
Ge1 Gd2 Ge2 94.844(17) . .
Ge1 Gd2 Ge2 117.825(16) 2_554 .
Ge2 Gd2 Ge2 95.107(12) 6_656 .
Ge1 Gd2 Ge1 119.513(19) . 6_656
Ge1 Gd2 Ge1 54.004(17) 2_554 6_656
Ge2 Gd2 Ge1 92.513(16) 6_656 6_656
Ge2 Gd2 Ge1 144.552(18) . 6_656
Ge1 Gd2 Ge3 145.731(18) . 1_554
Ge1 Gd2 Ge3 94.999(14) 2_554 1_554
Ge2 Gd2 Ge3 96.985(15) 6_656 1_554
Ge2 Gd2 Ge3 51.477(18) . 1_554
Ge1 Gd2 Ge3 93.255(16) 6_656 1_554
Ge1 Gd2 Eu3 151.532(13) . 6_656
Ge1 Gd2 Eu3 100.616(12) 2_554 6_656
Ge2 Gd2 Eu3 61.550(14) 6_656 6_656
Ge2 Gd2 Eu3 96.856(12) . 6_656
Ge1 Gd2 Eu3 57.306(11) 6_656 6_656
Ge3 Gd2 Eu3 54.737(13) 1_554 6_656
Ge1 Gd2 Gd3 151.532(13) . 6_656
Ge1 Gd2 Gd3 100.616(12) 2_554 6_656
Ge2 Gd2 Gd3 61.550(14) 6_656 6_656
Ge2 Gd2 Gd3 96.856(12) . 6_656
Ge1 Gd2 Gd3 57.306(11) 6_656 6_656
Ge3 Gd2 Gd3 54.737(13) 1_554 6_656
Eu3 Gd2 Gd3 0.000(11) 6_656 6_656
Ge1 Gd2 Gd3 57.775(12) . .
Ge1 Gd2 Gd3 152.730(13) 2_554 .
Ge2 Gd2 Gd3 53.782(14) 6_656 .
Ge2 Gd2 Gd3 61.007(14) . .
Ge1 Gd2 Gd3 144.097(12) 6_656 .
Ge3 Gd2 Gd3 102.009(12) 1_554 .
Eu3 Gd2 Gd3 106.596(8) 6_656 .
Gd3 Gd2 Gd3 106.596(8) 6_656 .
Ge1 Gd2 Gd1 64.432(12) . 4
Ge1 Gd2 Gd1 54.772(11) 2_554 4
Ge2 Gd2 Gd1 100.036(11) 6_656 4
Ge2 Gd2 Gd1 154.442(12) . 4
Ge1 Gd2 Gd1 55.434(11) 6_656 4
Ge3 Gd2 Gd1 144.670(12) 1_554 4
Eu3 Gd2 Gd1 108.436(7) 6_656 4
Gd3 Gd2 Gd1 108.436(7) 6_656 4
Gd3 Gd2 Gd1 113.045(7) . 4
Ge1 Gd2 Eu1 64.432(12) . 4
Ge1 Gd2 Eu1 54.772(11) 2_554 4
Ge2 Gd2 Eu1 100.036(11) 6_656 4
Ge2 Gd2 Eu1 154.442(12) . 4
Ge1 Gd2 Eu1 55.434(11) 6_656 4
Ge3 Gd2 Eu1 144.670(12) 1_554 4
Eu3 Gd2 Eu1 108.436(7) 6_656 4
Gd3 Gd2 Eu1 108.436(7) 6_656 4
Gd3 Gd2 Eu1 113.045(7) . 4
Gd1 Gd2 Eu1 0.000(9) 4 4
Ge2 Gd3 Ge3 89.87(2) 6_656 .
Ge2 Gd3 Ge3 179.50(2) 6_656 6_557
Ge3 Gd3 Ge3 89.637(14) . 6_557
Ge2 Gd3 Ge1 87.672(10) 6_656 .
Ge3 Gd3 Ge1 95.367(11) . .
Ge3 Gd3 Ge1 92.375(11) 6_557 .
Ge2 Gd3 Ge1 87.672(11) 6_656 7_565
Ge3 Gd3 Ge1 95.367(11) . 7_565
Ge3 Gd3 Ge1 92.374(11) 6_557 7_565
Ge1 Gd3 Ge1 168.28(2) . 7_565
Ge2 Gd3 Ge2 89.073(14) 6_656 .
Ge3 Gd3 Ge2 178.94(2) . .
Ge3 Gd3 Ge2 91.423(19) 6_557 .
Ge1 Gd3 Ge2 84.590(11) . .
Ge1 Gd3 Ge2 84.590(11) 7_565 .
Ge2 Gd3 Eu2 123.990(13) 6_656 4_455
Ge3 Gd3 Eu2 128.511(12) . 4_455
Ge3 Gd3 Eu2 56.382(11) 6_557 4_455
Ge1 Gd3 Eu2 120.706(12) . 4_455
Ge1 Gd3 Eu2 54.439(10) 7_565 4_455
Ge2 Gd3 Eu2 52.249(10) . 4_455
Ge2 Gd3 Gd2 123.990(13) 6_656 4_455
Ge3 Gd3 Gd2 128.511(12) . 4_455
Ge3 Gd3 Gd2 56.382(11) 6_557 4_455
Ge1 Gd3 Gd2 120.706(12) . 4_455
Ge1 Gd3 Gd2 54.439(10) 7_565 4_455
Ge2 Gd3 Gd2 52.249(10) . 4_455
Eu2 Gd3 Gd2 0.000(8) 4_455 4_455
Ge2 Gd3 Eu2 123.990(13) 6_656 6_556
Ge3 Gd3 Eu2 128.510(12) . 6_556
Ge3 Gd3 Eu2 56.383(11) 6_557 6_556
Ge1 Gd3 Eu2 54.438(10) . 6_556
Ge1 Gd3 Eu2 120.707(12) 7_565 6_556
Ge2 Gd3 Eu2 52.249(10) . 6_556
Eu2 Gd3 Eu2 66.593(9) 4_455 6_556
Gd2 Gd3 Eu2 66.593(9) 4_455 6_556
Ge2 Gd3 Gd2 123.990(13) 6_656 6_556
Ge3 Gd3 Gd2 128.510(12) . 6_556
Ge3 Gd3 Gd2 56.383(11) 6_557 6_556
Ge1 Gd3 Gd2 54.438(10) . 6_556
Ge1 Gd3 Gd2 120.707(12) 7_565 6_556
Ge2 Gd3 Gd2 52.249(10) . 6_556
Eu2 Gd3 Gd2 66.593(9) 4_455 6_556
Gd2 Gd3 Gd2 66.593(9) 4_455 6_556
Eu2 Gd3 Gd2 0.000(10) 6_556 6_556
Ge2 Gd3 Eu2 54.372(11) 6_656 7_565
Ge3 Gd3 Eu2 127.094(12) . 7_565
Ge3 Gd3 Eu2 125.995(12) 6_557 7_565
Ge1 Gd3 Eu2 117.407(13) . 7_565
Ge1 Gd3 Eu2 51.623(10) 7_565 7_565
Ge2 Gd3 Eu2 52.134(10) . 7_565
Eu2 Gd3 Eu2 69.619(6) 4_455 7_565
Gd2 Gd3 Eu2 69.619(6) 4_455 7_565
Eu2 Gd3 Eu2 104.382(9) 6_556 7_565
Gd2 Gd3 Eu2 104.382(9) 6_556 7_565
Ge2 Gd3 Gd2 54.372(11) 6_656 7_565
Ge3 Gd3 Gd2 127.094(12) . 7_565
Ge3 Gd3 Gd2 125.995(12) 6_557 7_565
Ge1 Gd3 Gd2 117.407(13) . 7_565
Ge1 Gd3 Gd2 51.623(10) 7_565 7_565
Ge2 Gd3 Gd2 52.134(10) . 7_565
Eu2 Gd3 Gd2 69.619(6) 4_455 7_565
Gd2 Gd3 Gd2 69.619(6) 4_455 7_565
Eu2 Gd3 Gd2 104.382(9) 6_556 7_565
Gd2 Gd3 Gd2 104.382(9) 6_556 7_565
Eu2 Gd3 Gd2 0.000(10) 7_565 7_565
Ge1 Ge1 Gd2 135.26(3) 5_556 .
Ge1 Ge1 Eu2 64.94(2) 5_556 2
Gd2 Ge1 Eu2 139.986(19) . 2
Ge1 Ge1 Gd2 64.94(2) 5_556 2
Gd2 Ge1 Gd2 139.986(19) . 2
Eu2 Ge1 Gd2 0.000(9) 2 2
Ge1 Ge1 Eu2 61.051(19) 5_556 6_556
Gd2 Ge1 Eu2 83.948(14) . 6_556
Eu2 Ge1 Eu2 125.995(17) 2 6_556
Gd2 Ge1 Eu2 125.995(17) 2 6_556
Ge1 Ge1 Gd2 61.051(19) 5_556 6_556
Gd2 Ge1 Gd2 83.948(14) . 6_556
Eu2 Ge1 Gd2 125.995(17) 2 6_556
Gd2 Ge1 Gd2 125.995(17) 2 6_556
Eu2 Ge1 Gd2 0.000(8) 6_556 6_556
Ge1 Ge1 Gd1 136.22(3) 5_556 8_656
Gd2 Ge1 Gd1 88.454(14) . 8_656
Eu2 Ge1 Gd1 83.040(14) 2 8_656
Gd2 Ge1 Gd1 83.040(14) 2 8_656
Eu2 Ge1 Gd1 139.63(2) 6_556 8_656
Gd2 Ge1 Gd1 139.63(2) 6_556 8_656
Ge1 Ge1 Eu1 136.22(3) 5_556 8_656
Gd2 Ge1 Eu1 88.454(14) . 8_656
Eu2 Ge1 Eu1 83.040(14) 2 8_656
Gd2 Ge1 Eu1 83.040(14) 2 8_656
Eu2 Ge1 Eu1 139.63(2) 6_556 8_656
Gd2 Ge1 Eu1 139.63(2) 6_556 8_656
Gd1 Ge1 Eu1 0.000(8) 8_656 8_656
Ge1 Ge1 Gd3 114.81(3) 5_556 .
Gd2 Ge1 Gd3 70.603(14) . .
Eu2 Ge1 Gd3 140.485(19) 2 .
Gd2 Ge1 Gd3 140.485(19) 2 .
Eu2 Ge1 Gd3 68.256(13) 6_556 .
Gd2 Ge1 Gd3 68.256(13) 6_556 .
Gd1 Ge1 Gd3 71.814(13) 8_656 .
Eu1 Ge1 Gd3 71.814(13) 8_656 .
Ge1 Ge1 Eu1 66.06(2) 5_556 3_546
Gd2 Ge1 Eu1 140.00(2) . 3_546
Eu2 Ge1 Eu1 76.056(13) 2 3_546
Gd2 Ge1 Eu1 76.056(13) 2 3_546
Eu2 Ge1 Eu1 82.551(14) 6_556 3_546
Gd2 Ge1 Eu1 82.551(14) 6_556 3_546
Gd1 Ge1 Eu1 78.212(12) 8_656 3_546
Eu1 Ge1 Eu1 78.212(12) 8_656 3_546
Gd3 Ge1 Eu1 69.411(13) . 3_546
Ge3 Ge2 Eu3 117.53(3) 1_554 6_556
Ge3 Ge2 Gd3 117.53(3) 1_554 6_556
Eu3 Ge2 Gd3 0.000(3) 6_556 6_556
Ge3 Ge2 Eu2 140.412(10) 1_554 4_455
Eu3 Ge2 Eu2 71.844(15) 6_556 4_455
Gd3 Ge2 Eu2 71.844(15) 6_556 4_455
Ge3 Ge2 Gd2 140.412(10) 1_554 4_455
Eu3 Ge2 Gd2 71.844(15) 6_556 4_455
Gd3 Ge2 Gd2 71.844(15) 6_556 4_455
Eu2 Ge2 Gd2 0.000(7) 4_455 4_455
Ge3 Ge2 Eu2 140.412(10) 1_554 6_556
Eu3 Ge2 Eu2 71.845(15) 6_556 6_556
Gd3 Ge2 Eu2 71.845(15) 6_556 6_556
Eu2 Ge2 Eu2 78.880(19) 4_455 6_556
Gd2 Ge2 Eu2 78.880(19) 4_455 6_556
Ge3 Ge2 Gd2 140.412(10) 1_554 6_556
Eu3 Ge2 Gd2 71.845(15) 6_556 6_556
Gd3 Ge2 Gd2 71.845(15) 6_556 6_556
Eu2 Ge2 Gd2 78.880(19) 4_455 6_556
Gd2 Ge2 Gd2 78.880(19) 4_455 6_556
Eu2 Ge2 Gd2 0.000(9) 6_556 6_556
Ge3 Ge2 Eu2 65.976(18) 1_554 7_565
Eu3 Ge2 Eu2 140.543(10) 6_556 7_565
Gd3 Ge2 Eu2 140.543(10) 6_556 7_565
Eu2 Ge2 Eu2 83.023(11) 4_455 7_565
Gd2 Ge2 Eu2 83.023(11) 4_455 7_565
Eu2 Ge2 Eu2 133.06(2) 6_556 7_565
Gd2 Ge2 Eu2 133.06(2) 6_556 7_565
Ge3 Ge2 Gd2 65.976(18) 1_554 7_565
Eu3 Ge2 Gd2 140.543(10) 6_556 7_565
Gd3 Ge2 Gd2 140.543(10) 6_556 7_565
Eu2 Ge2 Gd2 83.023(11) 4_455 7_565
Gd2 Ge2 Gd2 83.023(11) 4_455 7_565
Eu2 Ge2 Gd2 133.06(2) 6_556 7_565
Gd2 Ge2 Gd2 133.06(2) 6_556 7_565
Eu2 Ge2 Gd2 0.000(10) 7_565 7_565
Ge3 Ge2 Gd2 65.977(18) 1_554 .
Eu3 Ge2 Gd2 140.544(10) 6_556 .
Gd3 Ge2 Gd2 140.544(10) 6_556 .
Eu2 Ge2 Gd2 133.06(2) 4_455 .
Gd2 Ge2 Gd2 133.06(2) 4_455 .
Eu2 Ge2 Gd2 83.022(11) 6_556 .
Gd2 Ge2 Gd2 83.022(11) 6_556 .
Eu2 Ge2 Gd2 78.538(18) 7_565 .
Gd2 Ge2 Gd2 78.538(18) 7_565 .
Ge3 Ge2 Eu1 65.297(16) 1_554 3_545
Eu3 Ge2 Eu1 71.904(14) 6_556 3_545
Gd3 Ge2 Eu1 71.904(14) 6_556 3_545
Eu2 Ge2 Eu1 143.23(2) 4_455 3_545
Gd2 Ge2 Eu1 143.23(2) 4_455 3_545
Eu2 Ge2 Eu1 84.276(9) 6_556 3_545
Gd2 Ge2 Eu1 84.276(9) 6_556 3_545
Eu2 Ge2 Eu1 130.74(2) 7_565 3_545
Gd2 Ge2 Eu1 130.74(2) 7_565 3_545
Gd2 Ge2 Eu1 75.831(10) . 3_545
Ge2 Ge3 Gd3 116.71(3) 1_556 .
Ge2 Ge3 Eu3 117.03(3) 1_556 6_657
Gd3 Ge3 Eu3 126.26(2) . 6_657
Ge2 Ge3 Gd3 117.03(3) 1_556 6_657
Gd3 Ge3 Gd3 126.26(2) . 6_657
Eu3 Ge3 Gd3 0.000(3) 6_657 6_657
Ge2 Ge3 Eu2 62.546(18) 1_556 7_566
Gd3 Ge3 Eu2 141.142(10) . 7_566
Eu3 Ge3 Eu2 68.880(15) 6_657 7_566
Gd3 Ge3 Eu2 68.880(15) 6_657 7_566
Ge2 Ge3 Gd2 62.546(18) 1_556 7_566
Gd3 Ge3 Gd2 141.142(10) . 7_566
Eu3 Ge3 Gd2 68.880(15) 6_657 7_566
Gd3 Ge3 Gd2 68.880(15) 6_657 7_566
Eu2 Ge3 Gd2 0.000(7) 7_566 7_566
Ge2 Ge3 Eu2 62.547(18) 1_556 1_556
Gd3 Ge3 Eu2 141.141(10) . 1_556
Eu3 Ge3 Eu2 68.881(15) 6_657 1_556
Gd3 Ge3 Eu2 68.881(15) 6_657 1_556
Eu2 Ge3 Eu2 75.897(18) 7_566 1_556
Gd2 Ge3 Eu2 75.897(18) 7_566 1_556
Ge2 Ge3 Gd2 62.547(18) 1_556 1_556
Gd3 Ge3 Gd2 141.141(10) . 1_556
Eu3 Ge3 Gd2 68.881(15) 6_657 1_556
Gd3 Ge3 Gd2 68.881(15) 6_657 1_556
Eu2 Ge3 Gd2 75.897(18) 7_566 1_556
Gd2 Ge3 Gd2 75.897(18) 7_566 1_556
Eu2 Ge3 Gd2 0.000(11) 1_556 1_556
Ge2 Ge3 Gd1 133.268(10) 1_556 8_656
Gd3 Ge3 Gd1 73.069(15) . 8_656
Eu3 Ge3 Gd1 70.836(14) 6_657 8_656
Gd3 Ge3 Gd1 70.836(14) 6_657 8_656
Eu2 Ge3 Gd1 138.73(2) 7_566 8_656
Gd2 Ge3 Gd1 138.73(2) 7_566 8_656
Eu2 Ge3 Gd1 81.739(9) 1_556 8_656
Gd2 Ge3 Gd1 81.739(9) 1_556 8_656
Ge2 Ge3 Eu1 133.268(10) 1_556 8_656
Gd3 Ge3 Eu1 73.069(15) . 8_656
Eu3 Ge3 Eu1 70.836(14) 6_657 8_656
Gd3 Ge3 Eu1 70.836(14) 6_657 8_656
Eu2 Ge3 Eu1 138.73(2) 7_566 8_656
Gd2 Ge3 Eu1 138.73(2) 7_566 8_656
Eu2 Ge3 Eu1 81.739(9) 1_556 8_656
Gd2 Ge3 Eu1 81.739(9) 1_556 8_656
Gd1 Ge3 Eu1 0.000(11) 8_656 8_656
Ge2 Ge3 Gd1 133.266(10) 1_556 2_565
Gd3 Ge3 Gd1 73.069(15) . 2_565
Eu3 Ge3 Gd1 70.836(14) 6_657 2_565
Gd3 Ge3 Gd1 70.836(14) 6_657 2_565
Eu2 Ge3 Gd1 81.739(9) 7_566 2_565
Gd2 Ge3 Gd1 81.739(9) 7_566 2_565
Eu2 Ge3 Gd1 138.73(2) 1_556 2_565
Gd2 Ge3 Gd1 138.73(2) 1_556 2_565
Gd1 Ge3 Gd1 93.43(2) 8_656 2_565
Eu1 Ge3 Gd1 93.43(2) 8_656 2_565

loop_
_geom_bond_atom_site_label_1
_geom_bond_atom_site_label_2
_geom_bond_distance
_geom_bond_site_symmetry_2
Gd1 Ge1 3.0720(5) 8_665
Gd1 Ge3 3.1369(5) 2_564
Gd1 Ge1 3.1435(6) 3_556
Gd1 Ge3 3.1962(5) 5_566
Gd1 Ge1 3.2033(6) 7_565
Gd1 Ge2 3.2209(5) 5_565
Gd1 Eu3 3.5655(3) 5_566
Gd1 Gd3 3.5655(3) 5_566
Gd1 Eu3 3.6309(3) 2_564
Gd1 Gd3 3.6309(3) 2_564
Gd1 Gd2 3.7349(3) 4_455
Gd1 Eu2 3.7349(3) 4_455
Gd2 Ge1 2.8900(5) .
Gd2 Ge1 2.9120(5) 2_554
Gd2 Ge2 2.9745(6) 6_656
Gd2 Ge2 2.9854(6) .
Gd2 Ge1 3.0146(5) 6_656
Gd2 Ge3 3.0728(6) 1_554
Gd2 Eu3 3.4421(3) 6_656
Gd2 Gd3 3.4421(3) 6_656
Gd2 Gd3 3.4773(3) .
Gd2 Gd1 3.7348(3) 4
Gd2 Eu1 3.7348(3) 4
Gd3 Ge2 2.9524(7) 6_656
Gd3 Ge3 2.9574(8) .
Gd3 Ge3 3.0129(7) 6_557
Gd3 Ge1 3.1186(5) .
Gd3 Ge1 3.1187(5) 7_565
Gd3 Ge2 3.3076(8) .
Gd3 Eu2 3.4421(3) 4_455
Gd3 Gd2 3.4421(3) 4_455
Gd3 Eu2 3.4421(3) 6_556
Gd3 Gd2 3.4421(3) 6_556
Gd3 Eu2 3.4772(3) 7_565
Gd3 Gd2 3.4772(3) 7_565
Ge1 Ge1 2.6923(10) 5_556
Ge1 Eu2 2.9120(5) 2
Ge1 Gd2 2.9120(5) 2
Ge1 Eu2 3.0146(5) 6_556
Ge1 Gd2 3.0146(5) 6_556
Ge1 Gd1 3.0720(5) 8_656
Ge1 Eu1 3.0720(5) 8_656
Ge1 Eu1 3.1435(6) 3_546
Ge2 Ge3 2.6320(10) 1_554
Ge2 Eu3 2.9524(7) 6_556
Ge2 Gd3 2.9524(7) 6_556
Ge2 Eu2 2.9745(6) 4_455
Ge2 Gd2 2.9745(6) 4_455
Ge2 Eu2 2.9745(6) 6_556
Ge2 Gd2 2.9745(6) 6_556
Ge2 Eu2 2.9853(6) 7_565
Ge2 Gd2 2.9853(6) 7_565
Ge2 Eu1 3.2209(5) 3_545
Ge3 Ge2 2.6320(10) 1_556
Ge3 Eu3 3.0129(7) 6_657
Ge3 Gd3 3.0129(7) 6_657
Ge3 Eu2 3.0728(6) 7_566
Ge3 Gd2 3.0728(6) 7_566
Ge3 Eu2 3.0728(6) 1_556
Ge3 Gd2 3.0728(6) 1_556
Ge3 Gd1 3.1369(5) 8_656
Ge3 Eu1 3.1369(5) 8_656
Ge3 Gd1 3.1369(5) 2_565
